data_4330622
loop_
_publ_author_name
'Ilya M. Sluch'
'Anthea J. Miranda'
'Oussama Elbjeirami'
'Mohammad A. Omary'
'LeGrande M. Slaughter'

_publ_section_title
;
 Interplay of Metallophilic Interactions, \p-\p Stacking, and Ligand
 Substituent Effects in the Structures and Luminescence Properties of
 Neutral PtII and PdII Aryl Isocyanide Complexes
;
_journal_name_full 'Inorganic Chemistry'
_journal_page_first 10728
_journal_page_last 10746
_journal_paper_doi 10.1021/ic301104a
_journal_volume 51
_journal_year 2012
_chemical_formula_moiety 'C16 H14 Cl2 N2 O2 Pt, 0.5(C6 H4 Cl2)'
_chemical_formula_sum 'C19 H16 Cl3 N2 O2 Pt'
_chemical_formula_weight 605.78
_chemical_name_common 'Platinum bis(p-methoxyphenylisocyanide) dichloride o-dichlorobenzene solvate'
_chemical_name_systematic
;        
 cis-Dichlorobis(4-methoxyphenylisocyanide)platinum(II)
 1,2-dichlorobenzene hemisolvate
;
_space_group_IT_number 2
_symmetry_cell_setting triclinic
_symmetry_Int_Tables_number 2
_symmetry_space_group_name_Hall '-P 1'
_symmetry_space_group_name_H-M 'P -1'
_atom_sites_solution_hydrogens geom
_atom_sites_solution_primary direct
_atom_sites_solution_secondary difmap
_audit_creation_method SHELXL-97
_cell_angle_alpha 107.146(1)
_cell_angle_beta 101.539(1)
_cell_angle_gamma 118.042(1)
_cell_formula_units_Z 4
_cell_length_a 13.2283(2)
_cell_length_b 13.9112(2)
_cell_length_c 14.4607(2)
_cell_measurement_reflns_used 9228
_cell_measurement_temperature 115(2)
_cell_measurement_theta_max 29.49
_cell_measurement_theta_min 2.95
_cell_volume 2055.44(7)
_computing_cell_refinement 'Bruker SAINT'
_computing_data_collection 'Bruker APEX2'
_computing_data_reduction 'Bruker SAINT'
_computing_molecular_graphics 'Bruker SHELXTL (XP)'
_computing_publication_material 'Bruker SHELXTL (XCIF)'
_computing_structure_refinement 'Bruker SHELXTL (XL)'
_computing_structure_solution 'Bruker SHELXTL (XS)'
_diffrn_ambient_temperature 115(2)
_diffrn_detector_area_resol_mean 0.75
_diffrn_measured_fraction_theta_full 0.995
_diffrn_measured_fraction_theta_max 0.995
_diffrn_measurement_device_type 'Bruker SMART APEX II CCD'
_diffrn_measurement_method 'phi and omega scans'
_diffrn_radiation_monochromator graphite
_diffrn_radiation_probe x-ray
_diffrn_radiation_type MoK\a
_diffrn_radiation_wavelength 0.71073
_diffrn_reflns_av_R_equivalents 0.0286
_diffrn_reflns_av_sigmaI/netI 0.0209
_diffrn_reflns_limit_h_max 17
_diffrn_reflns_limit_h_min -17
_diffrn_reflns_limit_k_max 18
_diffrn_reflns_limit_k_min -18
_diffrn_reflns_limit_l_max 19
_diffrn_reflns_limit_l_min -19
_diffrn_reflns_number 48699
_diffrn_reflns_theta_full 28.28
_diffrn_reflns_theta_max 28.28
_diffrn_reflns_theta_min 1.75
_diffrn_source 'fine-focus sealed tube'
_diffrn_standards_decay_% N/A
_diffrn_standards_interval_count N/A
_diffrn_standards_interval_time N/A
_diffrn_standards_number 0
_exptl_absorpt_coefficient_mu 7.233
_exptl_absorpt_correction_T_max 0.5998
_exptl_absorpt_correction_T_min 0.1612
_exptl_absorpt_correction_type multi-scan
_exptl_absorpt_process_details 'Bruker SADABS'
_exptl_crystal_colour colourless
_exptl_crystal_density_diffrn 1.958
_exptl_crystal_description plate
_exptl_crystal_F_000 1156
_exptl_crystal_recrystallization_method 'slow diff of cyclohexane into o-dichlorobenzene soln'
_exptl_crystal_size_max 0.38
_exptl_crystal_size_mid 0.26
_exptl_crystal_size_min 0.07
_refine_diff_density_max 0.991
_refine_diff_density_min -0.615
_refine_diff_density_rms 0.078
_refine_ls_extinction_coef 0.00047(5)
_refine_ls_extinction_expression Fc^*^=kFc[1+0.001xFc^2^\l^3^/sin(2\q)]^-1/4^
_refine_ls_extinction_method SHELXL
_refine_ls_goodness_of_fit_ref 1.040
_refine_ls_hydrogen_treatment constr
_refine_ls_matrix_type full
_refine_ls_number_parameters 492
_refine_ls_number_reflns 10180
_refine_ls_number_restraints 0
_refine_ls_restrained_S_all 1.040
_refine_ls_R_factor_all 0.0183
_refine_ls_R_factor_gt 0.0159
_refine_ls_shift/su_max 0.001
_refine_ls_shift/su_mean 0.000
_refine_ls_structure_factor_coef Fsqd
_refine_ls_weighting_details 'calc w=1/[\s^2^(Fo^2^)+(0.0129P)^2^+1.2987P] where P=(Fo^2^+2Fc^2^)/3'
_refine_ls_weighting_scheme calc
_refine_ls_wR_factor_gt 0.0354
_refine_ls_wR_factor_ref 0.0361
_reflns_number_gt 9445
_reflns_number_total 10180
_reflns_threshold_expression >2sigma(I)
_cod_data_source_file ic301104a_si_002_12.cif
_cod_data_source_block cmplx9c_0.5C6H4Cl2
_cod_database_code 4330622

loop_
_symmetry_equiv_pos_as_xyz
'x, y, z'
'-x, -y, -z'

loop_
_atom_site_label
_atom_site_type_symbol
_atom_site_fract_x
_atom_site_fract_y
_atom_site_fract_z
_atom_site_U_iso_or_equiv
_atom_site_adp_type
_atom_site_occupancy
_atom_site_symmetry_multiplicity
_atom_site_calc_flag
_atom_site_refinement_flags
Pt1 Pt 0.270568(7) 0.212760(6) 0.165164(6) 0.01521(3) Uani 1 1 d .
Cl1 Cl 0.33661(6) 0.22899(5) 0.33341(4) 0.02787(12) Uani 1 1 d .
Cl2 Cl 0.12792(5) 0.00502(4) 0.09582(4) 0.02415(10) Uani 1 1 d .
C1 C 0.39123(19) 0.38407(19) 0.22234(15) 0.0182(4) Uani 1 1 d .
N1 N 0.46247(17) 0.48657(16) 0.25466(13) 0.0204(4) Uani 1 1 d .
C2 C 0.21105(19) 0.20577(18) 0.02976(16) 0.0186(4) Uani 1 1 d .
N2 N 0.17694(16) 0.20790(16) -0.04825(13) 0.0196(3) Uani 1 1 d .
C11 C 0.55069(19) 0.61147(18) 0.29357(16) 0.0195(4) Uani 1 1 d .
C12 C 0.5639(2) 0.66282(19) 0.22488(16) 0.0201(4) Uani 1 1 d .
H12 H 0.5131 0.6136 0.1514 0.024 Uiso 1 1 calc R
C13 C 0.6518(2) 0.78690(18) 0.26363(16) 0.0196(4) Uani 1 1 d .
H13 H 0.6619 0.8231 0.2169 0.024 Uiso 1 1 calc R
C14 C 0.7249(2) 0.85753(19) 0.37125(16) 0.0229(4) Uani 1 1 d .
C15 C 0.7100(2) 0.8049(2) 0.44021(17) 0.0284(5) Uani 1 1 d .
H15 H 0.7598 0.8541 0.5139 0.034 Uiso 1 1 calc R
C16 C 0.6232(2) 0.68167(19) 0.40172(16) 0.0255(5) Uani 1 1 d .
H16 H 0.6131 0.6452 0.4483 0.031 Uiso 1 1 calc R
O1 O 0.81172(16) 0.98009(14) 0.41756(12) 0.0315(4) Uani 1 1 d .
C17 C 0.8327(2) 1.0380(2) 0.35048(18) 0.0294(5) Uani 1 1 d .
H17A H 0.8589 1.0014 0.3000 0.044 Uiso 1 1 calc R
H17B H 0.8984 1.1252 0.3933 0.044 Uiso 1 1 calc R
H17C H 0.7553 1.0274 0.3120 0.044 Uiso 1 1 calc R
C21 C 0.14286(19) 0.22236(19) -0.13874(15) 0.0183(4) Uani 1 1 d .
C22 C 0.0389(2) 0.12410(19) -0.22934(16) 0.0213(4) Uani 1 1 d .
H22 H -0.0091 0.0465 -0.2310 0.026 Uiso 1 1 calc R
C23 C 0.0070(2) 0.14156(19) -0.31659(16) 0.0233(4) Uani 1 1 d .
H23 H -0.0632 0.0753 -0.3795 0.028 Uiso 1 1 calc R
C24 C 0.0774(2) 0.25617(19) -0.31329(16) 0.0206(4) Uani 1 1 d .
C25 C 0.18122(19) 0.35351(19) -0.22268(16) 0.0197(4) Uani 1 1 d .
H25 H 0.2292 0.4312 -0.2209 0.024 Uiso 1 1 calc R
C26 C 0.21419(19) 0.33619(18) -0.13457(16) 0.0190(4) Uani 1 1 d .
H26 H 0.2851 0.4019 -0.0719 0.023 Uiso 1 1 calc R
O2 O 0.03463(15) 0.26241(14) -0.40339(11) 0.0278(3) Uani 1 1 d .
C27 C 0.1051(2) 0.3776(2) -0.40378(18) 0.0308(5) Uani 1 1 d .
H27A H 0.1100 0.4401 -0.3456 0.046 Uiso 1 1 calc R
H27B H 0.0639 0.3725 -0.4711 0.046 Uiso 1 1 calc R
H27C H 0.1896 0.3993 -0.3948 0.046 Uiso 1 1 calc R
Pt2 Pt 0.469640(7) 0.166386(7) 0.098213(6) 0.01995(3) Uani 1 1 d .
Cl3 Cl 0.49327(6) 0.27972(6) 0.00447(5) 0.03590(14) Uani 1 1 d .
Cl4 Cl 0.63261(5) 0.33941(5) 0.24903(4) 0.02801(11) Uani 1 1 d .
C3 C 0.3340(2) 0.0229(2) -0.02621(17) 0.0247(4) Uani 1 1 d .
N3 N 0.25031(18) -0.06361(18) -0.09848(14) 0.0264(4) Uani 1 1 d .
C4 C 0.4471(2) 0.07431(19) 0.17708(17) 0.0231(4) Uani 1 1 d .
N4 N 0.43019(17) 0.01872(16) 0.22399(14) 0.0241(4) Uani 1 1 d .
C31 C 0.1420(2) -0.1695(2) -0.18291(16) 0.0231(4) Uani 1 1 d .
C32 C 0.0271(2) -0.1885(2) -0.19433(17) 0.0250(4) Uani 1 1 d .
H32 H 0.0213 -0.1300 -0.1459 0.030 Uiso 1 1 calc R
C33 C -0.0795(2) -0.2934(2) -0.27685(17) 0.0244(4) Uani 1 1 d .
H33 H -0.1590 -0.3070 -0.2857 0.029 Uiso 1 1 calc R
C34 C -0.0705(2) -0.37954(19) -0.34732(16) 0.0219(4) Uani 1 1 d .
C35 C 0.0466(2) -0.3577(2) -0.33475(17) 0.0245(4) Uani 1 1 d .
H35 H 0.0530 -0.4155 -0.3834 0.029 Uiso 1 1 calc R
C36 C 0.1529(2) -0.2538(2) -0.25303(17) 0.0248(4) Uani 1 1 d .
H36 H 0.2326 -0.2395 -0.2444 0.030 Uiso 1 1 calc R
O3 O -0.16944(15) -0.48490(14) -0.43032(12) 0.0262(3) Uani 1 1 d .
C37 C -0.2915(2) -0.5129(2) -0.4439(2) 0.0316(5) Uani 1 1 d .
H37A H -0.2957 -0.4456 -0.4475 0.047 Uiso 1 1 calc R
H37B H -0.3093 -0.5246 -0.3840 0.047 Uiso 1 1 calc R
H37C H -0.3534 -0.5878 -0.5096 0.047 Uiso 1 1 calc R
C41 C 0.4067(2) -0.04392(19) 0.28559(17) 0.0228(4) Uani 1 1 d .
C42 C 0.3481(2) -0.0246(2) 0.35086(18) 0.0274(5) Uani 1 1 d .
H42 H 0.3239 0.0302 0.3537 0.033 Uiso 1 1 calc R
C43 C 0.3248(2) -0.0859(2) 0.41237(17) 0.0255(5) Uani 1 1 d .
H43 H 0.2841 -0.0737 0.4574 0.031 Uiso 1 1 calc R
C44 C 0.36133(19) -0.16534(18) 0.40772(16) 0.0212(4) Uani 1 1 d .
C45 C 0.4196(2) -0.18457(19) 0.34052(17) 0.0246(4) Uani 1 1 d .
H45 H 0.4441 -0.2392 0.3374 0.029 Uiso 1 1 calc R
C46 C 0.4417(2) -0.12438(19) 0.27883(17) 0.0234(4) Uani 1 1 d .
H46 H 0.4803 -0.1379 0.2323 0.028 Uiso 1 1 calc R
O4 O 0.34515(15) -0.22890(14) 0.46505(12) 0.0260(3) Uani 1 1 d .
C47 C 0.2782(2) -0.2192(2) 0.52986(18) 0.0291(5) Uani 1 1 d .
H47A H 0.1941 -0.2472 0.4855 0.044 Uiso 1 1 calc R
H47B H 0.3228 -0.1340 0.5822 0.044 Uiso 1 1 calc R
H47C H 0.2719 -0.2699 0.5663 0.044 Uiso 1 1 calc R
Cl5 Cl 0.20694(6) 0.47544(6) 0.13060(5) 0.03516(13) Uani 1 1 d .
Cl6 Cl 0.06475(6) 0.57059(6) 0.23650(4) 0.03308(13) Uani 1 1 d .
C51 C 0.1774(2) 0.57291(19) 0.09864(17) 0.0224(4) Uani 1 1 d .
C52 C 0.1145(2) 0.61435(19) 0.14549(16) 0.0219(4) Uani 1 1 d .
C53 C 0.0926(2) 0.6931(2) 0.11956(18) 0.0272(5) Uani 1 1 d .
H53 H 0.0497 0.7219 0.1513 0.033 Uiso 1 1 calc R
C54 C 0.1330(2) 0.7296(2) 0.04762(19) 0.0307(5) Uani 1 1 d .
H54 H 0.1173 0.7830 0.0294 0.037 Uiso 1 1 calc R
C55 C 0.1964(2) 0.6883(2) 0.00199(18) 0.0297(5) Uani 1 1 d .
H55 H 0.2253 0.7145 -0.0467 0.036 Uiso 1 1 calc R
C56 C 0.2179(2) 0.6094(2) 0.02710(18) 0.0273(5) Uani 1 1 d .
H56 H 0.2605 0.5804 -0.0049 0.033 Uiso 1 1 calc R

loop_
_atom_site_aniso_label
_atom_site_aniso_U_11
_atom_site_aniso_U_22
_atom_site_aniso_U_33
_atom_site_aniso_U_23
_atom_site_aniso_U_13
_atom_site_aniso_U_12
Pt1 0.01863(4) 0.01572(4) 0.01667(4) 0.01026(3) 0.00879(3) 0.01096(3)
Cl1 0.0446(3) 0.0298(3) 0.0195(2) 0.0157(2) 0.0134(2) 0.0251(3)
Cl2 0.0246(3) 0.0176(2) 0.0296(3) 0.0128(2) 0.0134(2) 0.0092(2)
C1 0.0221(10) 0.0230(11) 0.0183(9) 0.0124(8) 0.0088(8) 0.0165(9)
N1 0.0238(9) 0.0206(9) 0.0204(8) 0.0108(7) 0.0094(7) 0.0141(8)
C2 0.0181(10) 0.0154(9) 0.0224(10) 0.0088(8) 0.0091(8) 0.0089(8)
N2 0.0215(9) 0.0216(9) 0.0199(8) 0.0118(7) 0.0099(7) 0.0131(7)
C11 0.0208(10) 0.0153(9) 0.0232(10) 0.0088(8) 0.0094(8) 0.0104(8)
C12 0.0230(10) 0.0208(10) 0.0165(9) 0.0077(8) 0.0076(8) 0.0130(9)
C13 0.0258(11) 0.0198(10) 0.0191(9) 0.0111(8) 0.0120(8) 0.0143(9)
C14 0.0273(11) 0.0177(10) 0.0221(10) 0.0092(8) 0.0099(9) 0.0115(9)
C15 0.0372(13) 0.0213(11) 0.0170(10) 0.0095(9) 0.0070(9) 0.0110(10)
C16 0.0335(12) 0.0219(11) 0.0190(10) 0.0129(9) 0.0082(9) 0.0129(10)
O1 0.0405(10) 0.0161(7) 0.0224(8) 0.0085(6) 0.0103(7) 0.0064(7)
C17 0.0383(13) 0.0189(11) 0.0301(12) 0.0137(9) 0.0174(10) 0.0125(10)
C21 0.0218(10) 0.0231(10) 0.0162(9) 0.0115(8) 0.0099(8) 0.0144(9)
C22 0.0248(11) 0.0185(10) 0.0231(10) 0.0121(8) 0.0116(8) 0.0115(9)
C23 0.0243(11) 0.0194(10) 0.0180(10) 0.0080(8) 0.0059(8) 0.0081(9)
C24 0.0232(10) 0.0230(10) 0.0181(9) 0.0122(8) 0.0090(8) 0.0128(9)
C25 0.0212(10) 0.0191(10) 0.0221(10) 0.0124(8) 0.0097(8) 0.0114(8)
C26 0.0184(10) 0.0197(10) 0.0178(9) 0.0080(8) 0.0069(8) 0.0105(8)
O2 0.0309(9) 0.0242(8) 0.0189(7) 0.0143(6) 0.0043(6) 0.0087(7)
C27 0.0332(13) 0.0305(12) 0.0274(11) 0.0214(10) 0.0104(10) 0.0128(10)
Pt2 0.01705(4) 0.02405(5) 0.02324(4) 0.01379(3) 0.00964(3) 0.01224(4)
Cl3 0.0292(3) 0.0484(4) 0.0402(3) 0.0345(3) 0.0183(3) 0.0188(3)
Cl4 0.0210(2) 0.0237(3) 0.0340(3) 0.0124(2) 0.0058(2) 0.0114(2)
C3 0.0245(11) 0.0333(12) 0.0264(11) 0.0175(10) 0.0144(9) 0.0193(10)
N3 0.0258(10) 0.0323(11) 0.0228(9) 0.0139(8) 0.0112(8) 0.0163(9)
C4 0.0195(10) 0.0208(10) 0.0261(11) 0.0088(9) 0.0062(8) 0.0116(9)
N4 0.0216(9) 0.0208(9) 0.0284(9) 0.0122(8) 0.0069(7) 0.0114(8)
C31 0.0265(11) 0.0248(11) 0.0210(10) 0.0141(9) 0.0108(9) 0.0137(9)
C32 0.0301(12) 0.0256(11) 0.0248(11) 0.0109(9) 0.0157(9) 0.0180(10)
C33 0.0246(11) 0.0277(11) 0.0255(11) 0.0121(9) 0.0129(9) 0.0166(10)
C34 0.0293(11) 0.0204(10) 0.0222(10) 0.0151(9) 0.0131(9) 0.0139(9)
C35 0.0356(12) 0.0263(11) 0.0254(11) 0.0156(9) 0.0166(9) 0.0228(10)
C36 0.0284(11) 0.0301(12) 0.0278(11) 0.0182(9) 0.0151(9) 0.0201(10)
O3 0.0283(8) 0.0210(8) 0.0265(8) 0.0106(6) 0.0116(7) 0.0120(7)
C37 0.0273(12) 0.0285(12) 0.0346(13) 0.0138(10) 0.0112(10) 0.0134(10)
C41 0.0204(10) 0.0179(10) 0.0255(10) 0.0110(8) 0.0045(8) 0.0087(8)
C42 0.0324(12) 0.0225(11) 0.0321(12) 0.0131(9) 0.0110(10) 0.0191(10)
C43 0.0276(11) 0.0261(11) 0.0253(11) 0.0113(9) 0.0101(9) 0.0173(10)
C44 0.0187(10) 0.0161(10) 0.0231(10) 0.0087(8) 0.0044(8) 0.0076(8)
C45 0.0257(11) 0.0205(10) 0.0313(11) 0.0132(9) 0.0108(9) 0.0150(9)
C46 0.0218(11) 0.0218(10) 0.0280(11) 0.0116(9) 0.0105(9) 0.0127(9)
O4 0.0305(8) 0.0244(8) 0.0311(8) 0.0176(7) 0.0148(7) 0.0169(7)
C47 0.0329(13) 0.0292(12) 0.0273(11) 0.0142(10) 0.0144(10) 0.0173(10)
Cl5 0.0418(3) 0.0367(3) 0.0411(3) 0.0225(3) 0.0148(3) 0.0295(3)
Cl6 0.0327(3) 0.0385(3) 0.0279(3) 0.0182(2) 0.0166(2) 0.0164(3)
C51 0.0221(10) 0.0192(10) 0.0242(10) 0.0101(8) 0.0062(8) 0.0115(9)
C52 0.0191(10) 0.0210(10) 0.0185(10) 0.0075(8) 0.0056(8) 0.0082(8)
C53 0.0252(11) 0.0244(11) 0.0288(11) 0.0077(9) 0.0077(9) 0.0153(10)
C54 0.0361(13) 0.0233(11) 0.0330(12) 0.0146(10) 0.0085(10) 0.0180(10)
C55 0.0351(13) 0.0250(11) 0.0287(12) 0.0159(10) 0.0154(10) 0.0135(10)
C56 0.0282(12) 0.0240(11) 0.0281(11) 0.0098(9) 0.0131(9) 0.0140(10)

loop_
_atom_type_symbol
_atom_type_description
_atom_type_scat_dispersion_real
_atom_type_scat_dispersion_imag
_atom_type_scat_source
C C 0.0033 0.0016 'International Tables Vol C Tables 4.2.6.8 and 6.1.1.4'
H H 0.0000 0.0000 'International Tables Vol C Tables 4.2.6.8 and 6.1.1.4'
N N 0.0061 0.0033 'International Tables Vol C Tables 4.2.6.8 and 6.1.1.4'
O O 0.0106 0.0060 'International Tables Vol C Tables 4.2.6.8 and 6.1.1.4'
Cl Cl 0.1484 0.1585 'International Tables Vol C Tables 4.2.6.8 and 6.1.1.4'
Pt Pt -1.7033 8.3905 'International Tables Vol C Tables 4.2.6.8 and 6.1.1.4'

loop_
_geom_angle_atom_site_label_1
_geom_angle_atom_site_label_2
_geom_angle_atom_site_label_3
_geom_angle
C1 Pt1 C2 89.96(8)
C1 Pt1 Cl2 178.81(6)
C2 Pt1 Cl2 90.26(6)
C1 Pt1 Cl1 88.57(6)
C2 Pt1 Cl1 175.86(6)
Cl2 Pt1 Cl1 91.290(19)
C1 Pt1 Pt2 88.98(6)
C2 Pt1 Pt2 87.74(6)
Cl2 Pt1 Pt2 89.859(13)
Cl1 Pt1 Pt2 96.106(15)
N1 C1 Pt1 178.61(18)
C1 N1 C11 179.1(2)
N2 C2 Pt1 176.21(18)
C2 N2 C21 174.7(2)
C12 C11 C16 121.36(19)
C12 C11 N1 119.72(18)
C16 C11 N1 118.92(19)
C11 C12 C13 119.65(19)
C11 C12 H12 120.2
C13 C12 H12 120.2
C14 C13 C12 119.41(19)
C14 C13 H13 120.3
C12 C13 H13 120.3
O1 C14 C13 124.11(19)
O1 C14 C15 115.36(18)
C13 C14 C15 120.5(2)
C16 C15 C14 120.1(2)
C16 C15 H15 119.9
C14 C15 H15 119.9
C15 C16 C11 119.0(2)
C15 C16 H16 120.5
C11 C16 H16 120.5
C14 O1 C17 117.68(17)
O1 C17 H17A 109.5
O1 C17 H17B 109.5
H17A C17 H17B 109.5
O1 C17 H17C 109.5
H17A C17 H17C 109.5
H17B C17 H17C 109.5
C26 C21 C22 121.70(18)
C26 C21 N2 118.34(18)
C22 C21 N2 119.96(18)
C23 C22 C21 118.58(19)
C23 C22 H22 120.7
C21 C22 H22 120.7
C22 C23 C24 120.40(19)
C22 C23 H23 119.8
C24 C23 H23 119.8
O2 C24 C25 124.63(19)
O2 C24 C23 114.77(18)
C25 C24 C23 120.59(19)
C24 C25 C26 119.23(19)
C24 C25 H25 120.4
C26 C25 H25 120.4
C21 C26 C25 119.51(19)
C21 C26 H26 120.2
C25 C26 H26 120.2
C24 O2 C27 116.51(17)
O2 C27 H27A 109.5
O2 C27 H27B 109.5
H27A C27 H27B 109.5
O2 C27 H27C 109.5
H27A C27 H27C 109.5
H27B C27 H27C 109.5
C3 Pt2 C4 90.42(9)
C3 Pt2 Cl4 179.65(7)
C4 Pt2 Cl4 89.36(6)
C3 Pt2 Cl3 89.75(7)
C4 Pt2 Cl3 178.28(7)
Cl4 Pt2 Cl3 90.46(2)
C3 Pt2 Pt1 89.28(6)
C4 Pt2 Pt1 86.55(6)
Cl4 Pt2 Pt1 90.439(14)
Cl3 Pt2 Pt1 91.734(16)
N3 C3 Pt2 177.5(2)
C3 N3 C31 175.7(2)
N4 C4 Pt2 177.90(19)
C4 N4 C41 175.6(2)
C32 C31 C36 121.4(2)
C32 C31 N3 119.5(2)
C36 C31 N3 119.1(2)
C31 C32 C33 119.3(2)
C31 C32 H32 120.3
C33 C32 H32 120.3
C32 C33 C34 120.0(2)
C32 C33 H33 120.0
C34 C33 H33 120.0
O3 C34 C35 116.17(19)
O3 C34 C33 124.3(2)
C35 C34 C33 119.5(2)
C36 C35 C34 120.8(2)
C36 C35 H35 119.6
C34 C35 H35 119.6
C35 C36 C31 118.9(2)
C35 C36 H36 120.5
C31 C36 H36 120.5
C34 O3 C37 118.00(17)
O3 C37 H37A 109.5
O3 C37 H37B 109.5
H37A C37 H37B 109.5
O3 C37 H37C 109.5
H37A C37 H37C 109.5
H37B C37 H37C 109.5
C42 C41 C46 121.6(2)
C42 C41 N4 119.07(19)
C46 C41 N4 119.3(2)
C41 C42 C43 119.5(2)
C41 C42 H42 120.3
C43 C42 H42 120.3
C42 C43 C44 119.5(2)
C42 C43 H43 120.2
C44 C43 H43 120.2
O4 C44 C43 124.8(2)
O4 C44 C45 114.90(18)
C43 C44 C45 120.3(2)
C46 C45 C44 120.1(2)
C46 C45 H45 120.0
C44 C45 H45 120.0
C45 C46 C41 119.0(2)
C45 C46 H46 120.5
C41 C46 H46 120.5
C44 O4 C47 117.34(17)
O4 C47 H47A 109.5
O4 C47 H47B 109.5
H47A C47 H47B 109.5
O4 C47 H47C 109.5
H47A C47 H47C 109.5
H47B C47 H47C 109.5
C56 C51 C52 120.5(2)
C56 C51 Cl5 119.16(17)
C52 C51 Cl5 120.30(17)
C53 C52 C51 119.5(2)
C53 C52 Cl6 119.54(17)
C51 C52 Cl6 120.98(17)
C54 C53 C52 120.0(2)
C54 C53 H53 120.0
C52 C53 H53 120.0
C53 C54 C55 120.0(2)
C53 C54 H54 120.0
C55 C54 H54 120.0
C56 C55 C54 120.2(2)
C56 C55 H55 119.9
C54 C55 H55 119.9
C51 C56 C55 119.8(2)
C51 C56 H56 120.1
C55 C56 H56 120.1

loop_
_geom_bond_atom_site_label_1
_geom_bond_atom_site_label_2
_geom_bond_distance
Pt1 C1 1.909(2)
Pt1 C2 1.914(2)
Pt1 Cl2 2.3076(5)
Pt1 Cl1 2.3182(5)
Pt1 Pt2 3.24612(11)
C1 N1 1.143(3)
N1 C11 1.397(3)
C2 N2 1.143(3)
N2 C21 1.400(2)
C11 C12 1.378(3)
C11 C16 1.392(3)
C12 C13 1.388(3)
C12 H12 0.9500
C13 C14 1.387(3)
C13 H13 0.9500
C14 O1 1.361(3)
C14 C15 1.393(3)
C15 C16 1.378(3)
C15 H15 0.9500
C16 H16 0.9500
O1 C17 1.423(3)
C17 H17A 0.9800
C17 H17B 0.9800
C17 H17C 0.9800
C21 C26 1.385(3)
C21 C22 1.390(3)
C22 C23 1.376(3)
C22 H22 0.9500
C23 C24 1.397(3)
C23 H23 0.9500
C24 O2 1.358(2)
C24 C25 1.386(3)
C25 C26 1.389(3)
C25 H25 0.9500
C26 H26 0.9500
O2 C27 1.428(3)
C27 H27A 0.9800
C27 H27B 0.9800
C27 H27C 0.9800
Pt2 C3 1.914(2)
Pt2 C4 1.915(2)
Pt2 Cl4 2.3114(5)
Pt2 Cl3 2.3210(6)
C3 N3 1.144(3)
N3 C31 1.403(3)
C4 N4 1.147(3)
N4 C41 1.401(3)
C31 C32 1.380(3)
C31 C36 1.392(3)
C32 C33 1.381(3)
C32 H32 0.9500
C33 C34 1.397(3)
C33 H33 0.9500
C34 O3 1.354(3)
C34 C35 1.392(3)
C35 C36 1.371(3)
C35 H35 0.9500
C36 H36 0.9500
O3 C37 1.426(3)
C37 H37A 0.9800
C37 H37B 0.9800
C37 H37C 0.9800
C41 C42 1.379(3)
C41 C46 1.385(3)
C42 C43 1.387(3)
C42 H42 0.9500
C43 C44 1.389(3)
C43 H43 0.9500
C44 O4 1.357(3)
C44 C45 1.397(3)
C45 C46 1.377(3)
C45 H45 0.9500
C46 H46 0.9500
O4 C47 1.432(3)
C47 H47A 0.9800
C47 H47B 0.9800
C47 H47C 0.9800
Cl5 C51 1.732(2)
Cl6 C52 1.725(2)
C51 C56 1.375(3)
C51 C52 1.390(3)
C52 C53 1.386(3)
C53 C54 1.380(3)
C53 H53 0.9500
C54 C55 1.386(3)
C54 H54 0.9500
C55 C56 1.380(3)
C55 H55 0.9500
C56 H56 0.9500

loop_
_geom_torsion_atom_site_label_1
_geom_torsion_atom_site_label_2
_geom_torsion_atom_site_label_3
_geom_torsion_atom_site_label_4
_geom_torsion
C16 C11 C12 C13 0.5(3)
N1 C11 C12 C13 -179.83(19)
C11 C12 C13 C14 -0.3(3)
C12 C13 C14 O1 -178.6(2)
C12 C13 C14 C15 -0.3(3)
O1 C14 C15 C16 179.1(2)
C13 C14 C15 C16 0.7(4)
C14 C15 C16 C11 -0.4(4)
C12 C11 C16 C15 -0.1(3)
N1 C11 C16 C15 -179.8(2)
C13 C14 O1 C17 -3.1(3)
C15 C14 O1 C17 178.6(2)
C26 C21 C22 C23 0.0(3)
N2 C21 C22 C23 179.31(19)
C21 C22 C23 C24 -0.6(3)
C22 C23 C24 O2 -178.4(2)
C22 C23 C24 C25 0.9(3)
O2 C24 C25 C26 178.7(2)
C23 C24 C25 C26 -0.5(3)
C22 C21 C26 C25 0.4(3)
N2 C21 C26 C25 -178.96(18)
C24 C25 C26 C21 -0.1(3)
C25 C24 O2 C27 1.7(3)
C23 C24 O2 C27 -179.1(2)
C1 Pt1 Pt2 C3 -144.59(9)
C2 Pt1 Pt2 C3 -54.59(9)
Cl2 Pt1 Pt2 C3 35.68(7)
Cl1 Pt1 Pt2 C3 126.96(7)
C1 Pt1 Pt2 C4 124.94(8)
C2 Pt1 Pt2 C4 -145.05(9)
Cl2 Pt1 Pt2 C4 -54.79(6)
Cl1 Pt1 Pt2 C4 36.49(6)
C1 Pt1 Pt2 Cl4 35.62(6)
C2 Pt1 Pt2 Cl4 125.62(6)
Cl2 Pt1 Pt2 Cl4 -144.122(19)
Cl1 Pt1 Pt2 Cl4 -52.84(2)
C1 Pt1 Pt2 Cl3 -54.86(6)
C2 Pt1 Pt2 Cl3 35.14(6)
Cl2 Pt1 Pt2 Cl3 125.41(2)
Cl1 Pt1 Pt2 Cl3 -143.31(2)
C36 C31 C32 C33 0.2(3)
N3 C31 C32 C33 -179.3(2)
C31 C32 C33 C34 0.5(3)
C32 C33 C34 O3 179.9(2)
C32 C33 C34 C35 -1.1(3)
O3 C34 C35 C36 -179.86(19)
C33 C34 C35 C36 1.1(3)
C34 C35 C36 C31 -0.5(3)
C32 C31 C36 C35 -0.2(3)
N3 C31 C36 C35 179.31(19)
C35 C34 O3 C37 177.82(19)
C33 C34 O3 C37 -3.2(3)
C46 C41 C42 C43 0.8(3)
N4 C41 C42 C43 -179.8(2)
C41 C42 C43 C44 0.3(3)
C42 C43 C44 O4 179.1(2)
C42 C43 C44 C45 -0.8(3)
O4 C44 C45 C46 -179.63(19)
C43 C44 C45 C46 0.3(3)
C44 C45 C46 C41 0.8(3)
C42 C41 C46 C45 -1.4(3)
N4 C41 C46 C45 179.24(19)
C43 C44 O4 C47 4.3(3)
C45 C44 O4 C47 -175.82(19)
C56 C51 C52 C53 0.0(3)
Cl5 C51 C52 C53 179.49(16)
C56 C51 C52 Cl6 -179.25(17)
Cl5 C51 C52 Cl6 0.2(3)
C51 C52 C53 C54 0.1(3)
Cl6 C52 C53 C54 179.38(17)
C52 C53 C54 C55 -0.6(3)
C53 C54 C55 C56 0.9(4)
C52 C51 C56 C55 0.3(3)
Cl5 C51 C56 C55 -179.14(18)
C54 C55 C56 C51 -0.8(3)
